data_4130960
loop_
_publ_author_name
'Hartmann, Nathaniel J.'
'Wu, Guang'
'Hayton, Trevor W.'

_publ_section_title
;
 Reactivity of a Nickel Sulfide with Carbon Monoxide and Nitric Oxide.
;
_journal_issue 38
_journal_name_full 'Journal of the American Chemical Society'
_journal_page_first 12352
_journal_page_last 12355
_journal_paper_doi 10.1021/jacs.6b08084
_journal_volume 138
_journal_year 2016
_chemical_formula_moiety 'C12 H24 K N O7 S2, (C H2 Cl2)'
_chemical_formula_sum 'C13 H26 Cl2 K N O7 S2'
_chemical_formula_weight 482.47
_space_group_crystal_system monoclinic
_space_group_IT_number 14
_space_group_name_Hall '-P 2yn'
_space_group_name_H-M_alt 'P 1 21/n 1'
_atom_sites_solution_hydrogens geom
_audit_creation_method SHELXL-2014/7
_cell_angle_alpha 90
_cell_angle_beta 98.978(4)
_cell_angle_gamma 90
_cell_formula_units_Z 4
_cell_length_a 9.4771(14)
_cell_length_b 14.0478(18)
_cell_length_c 16.771(3)
_cell_measurement_reflns_used 212
_cell_measurement_temperature 100(2)
_cell_measurement_theta_max 23.2
_cell_measurement_theta_min 1.87
_cell_volume 2205.4(6)
_computing_structure_refinement 'SHELXL-2014/7 (Sheldrick, 2014)'
_diffrn_ambient_temperature 100(2)
_diffrn_measured_fraction_theta_full 0.997
_diffrn_measured_fraction_theta_max 0.984
_diffrn_measurement_device_type 'Bruker Kappa Apex II'
_diffrn_measurement_method 'Omega scan'
_diffrn_radiation_type MoK\a
_diffrn_radiation_wavelength 0.71073
_diffrn_reflns_av_R_equivalents 0.0280
_diffrn_reflns_av_unetI/netI 0.0406
_diffrn_reflns_Laue_measured_fraction_full 0.997
_diffrn_reflns_Laue_measured_fraction_max 0.984
_diffrn_reflns_limit_h_max 9
_diffrn_reflns_limit_h_min -11
_diffrn_reflns_limit_k_max 17
_diffrn_reflns_limit_k_min -15
_diffrn_reflns_limit_l_max 21
_diffrn_reflns_limit_l_min -20
_diffrn_reflns_number 9506
_diffrn_reflns_point_group_measured_fraction_full 0.997
_diffrn_reflns_point_group_measured_fraction_max 0.984
_diffrn_reflns_theta_full 25.242
_diffrn_reflns_theta_max 26.627
_diffrn_reflns_theta_min 1.901
_exptl_absorpt_coefficient_mu 0.704
_exptl_absorpt_correction_type multi-scan
_exptl_absorpt_process_details sadabs
_exptl_crystal_colour Orange
_exptl_crystal_density_diffrn 1.453
_exptl_crystal_description Plate
_exptl_crystal_F_000 1008
_exptl_crystal_size_max 0.4
_exptl_crystal_size_mid 0.3
_exptl_crystal_size_min 0.1
_exptl_transmission_factor_max 0.7454
_exptl_transmission_factor_min 0.6359
_refine_diff_density_max 0.485
_refine_diff_density_min -0.556
_refine_diff_density_rms 0.061
_refine_ls_extinction_method none
_refine_ls_goodness_of_fit_ref 1.016
_refine_ls_hydrogen_treatment constr
_refine_ls_matrix_type full
_refine_ls_number_parameters 235
_refine_ls_number_reflns 4564
_refine_ls_number_restraints 0
_refine_ls_restrained_S_all 1.016
_refine_ls_R_factor_all 0.0515
_refine_ls_R_factor_gt 0.0343
_refine_ls_shift/su_max 0.001
_refine_ls_shift/su_mean 0.000
_refine_ls_structure_factor_coef Fsqd
_refine_ls_weighting_details 'w=1/[\s^2^(Fo^2^)+(0.0233P)^2^+1.4667P] where P=(Fo^2^+2Fc^2^)/3'
_refine_ls_weighting_scheme calc
_refine_ls_wR_factor_gt 0.0676
_refine_ls_wR_factor_ref 0.0740
_reflns_Friedel_coverage 0.000
_reflns_number_gt 3583
_reflns_number_total 4564
_reflns_threshold_expression 'I > 2\s(I)'
_cod_data_source_file ja6b08084_si_001.cif
_cod_data_source_block Complex_3
_cod_original_cell_volume 2205.4(5)
_cod_original_sg_symbol_H-M 'P 21/n'
_cod_database_code 4130960
_shelx_shelxl_version_number 2014/7
_shelx_space_group_comment
;
The symmetry employed for this shelxl refinement is uniquely defined
by the following loop, which should always be used as a source of
symmetry information in preference to the above space-group names.
They are only intended as comments.
;

loop_
_space_group_symop_operation_xyz
'x, y, z'
'-x+1/2, y+1/2, -z+1/2'
'-x, -y, -z'
'x-1/2, -y-1/2, z-1/2'

loop_
_atom_site_label
_atom_site_type_symbol
_atom_site_fract_x
_atom_site_fract_y
_atom_site_fract_z
_atom_site_U_iso_or_equiv
_atom_site_adp_type
_atom_site_occupancy
_atom_site_site_symmetry_order
_atom_site_calc_flag
_atom_site_refinement_flags_posn
_atom_site_refinement_flags_adp
K1 K 0.08202(5) 0.59296(3) 0.74731(2) 0.01403(10) Uani 1 1 d . .
S2 S 0.47102(6) 0.59985(4) 0.90228(3) 0.02028(13) Uani 1 1 d . .
Cl1 Cl -0.23868(6) 0.52880(4) 0.66402(3) 0.02583(13) Uani 1 1 d . .
S1 S 0.27375(6) 0.61083(4) 0.92157(3) 0.02603(14) Uani 1 1 d . .
Cl2 Cl -0.37810(9) 0.67279(5) 0.55447(4) 0.0551(2) Uani 1 1 d . .
O7 O 0.08870(15) 0.75601(10) 0.65114(8) 0.0175(3) Uani 1 1 d . .
O2 O 0.12687(15) 0.57626(10) 0.58349(8) 0.0182(3) Uani 1 1 d . .
O5 O -0.08297(15) 0.60227(10) 0.87339(9) 0.0198(3) Uani 1 1 d . .
O3 O 0.13212(16) 0.41582(10) 0.68406(8) 0.0194(3) Uani 1 1 d . .
O6 O -0.07601(15) 0.76621(10) 0.77657(8) 0.0192(3) Uani 1 1 d . .
O4 O -0.03278(16) 0.42139(10) 0.80991(9) 0.0210(3) Uani 1 1 d . .
O1 O 0.37563(16) 0.59455(10) 0.75281(8) 0.0212(3) Uani 1 1 d . .
N1 N 0.48552(19) 0.59289(12) 0.80455(11) 0.0195(4) Uani 1 1 d . .
C11 C 0.1022(2) 0.74358(15) 0.56853(12) 0.0202(5) Uani 1 1 d . .
H11A H 0.1445 0.8013 0.5481 0.024 Uiso 1 1 calc R U
H11B H 0.0068 0.7332 0.5361 0.024 Uiso 1 1 calc R U
C2 C 0.1318(3) 0.40879(15) 0.59944(13) 0.0250(5) Uani 1 1 d . .
H2A H 0.0323 0.4068 0.5707 0.030 Uiso 1 1 calc R U
H2B H 0.1805 0.3496 0.5870 0.030 Uiso 1 1 calc R U
C12 C 0.1955(2) 0.65976(15) 0.56098(12) 0.0208(5) Uani 1 1 d . .
H12A H 0.2135 0.6539 0.5046 0.025 Uiso 1 1 calc R U
H12B H 0.2884 0.6681 0.5964 0.025 Uiso 1 1 calc R U
C9 C -0.0043(3) 0.84674(15) 0.74970(14) 0.0238(5) Uani 1 1 d . .
H9A H 0.0937 0.8511 0.7802 0.029 Uiso 1 1 calc R U
H9B H -0.0562 0.9058 0.7592 0.029 Uiso 1 1 calc R U
C3 C 0.0759(3) 0.33290(15) 0.71623(15) 0.0269(5) Uani 1 1 d . .
H3A H 0.1376 0.2774 0.7100 0.032 Uiso 1 1 calc R U
H3B H -0.0211 0.3194 0.6869 0.032 Uiso 1 1 calc R U
C10 C 0.0015(3) 0.83583(15) 0.66174(14) 0.0244(5) Uani 1 1 d . .
H10A H -0.0959 0.8261 0.6317 0.029 Uiso 1 1 calc R U
H10B H 0.0420 0.8940 0.6408 0.029 Uiso 1 1 calc R U
C7 C -0.1594(2) 0.68636(16) 0.88501(14) 0.0235(5) Uani 1 1 d . .
H7A H -0.1718 0.6920 0.9423 0.028 Uiso 1 1 calc R U
H7B H -0.2552 0.6843 0.8516 0.028 Uiso 1 1 calc R U
C6 C -0.1554(2) 0.51851(15) 0.89225(13) 0.0216(5) Uani 1 1 d . .
H6A H -0.2426 0.5087 0.8522 0.026 Uiso 1 1 calc R U
H6B H -0.1838 0.5244 0.9464 0.026 Uiso 1 1 calc R U
C1 C 0.2072(3) 0.49281(15) 0.57255(13) 0.0241(5) Uani 1 1 d . .
H1A H 0.3040 0.4978 0.6045 0.029 Uiso 1 1 calc R U
H1B H 0.2170 0.4858 0.5149 0.029 Uiso 1 1 calc R U
C8 C -0.0769(2) 0.76986(16) 0.86117(13) 0.0227(5) Uani 1 1 d . .
H8A H -0.1218 0.8299 0.8754 0.027 Uiso 1 1 calc R U
H8B H 0.0222 0.7679 0.8904 0.027 Uiso 1 1 calc R U
C4 C 0.0697(3) 0.34968(15) 0.80340(15) 0.0275(5) Uani 1 1 d . .
H4A H 0.0427 0.2902 0.8288 0.033 Uiso 1 1 calc R U
H4B H 0.1646 0.3700 0.8315 0.033 Uiso 1 1 calc R U
C5 C -0.0557(3) 0.43644(16) 0.89070(13) 0.0248(5) Uani 1 1 d . .
H5A H 0.0363 0.4502 0.9256 0.030 Uiso 1 1 calc R U
H5B H -0.0973 0.3785 0.9114 0.030 Uiso 1 1 calc R U
C13 C -0.3405(3) 0.63440(17) 0.65497(13) 0.0254(5) Uani 1 1 d . .
H13A H -0.4313 0.6233 0.6758 0.031 Uiso 1 1 calc R U
H13B H -0.2874 0.6849 0.6882 0.031 Uiso 1 1 calc R U

loop_
_atom_site_aniso_label
_atom_site_aniso_U_11
_atom_site_aniso_U_22
_atom_site_aniso_U_33
_atom_site_aniso_U_23
_atom_site_aniso_U_13
_atom_site_aniso_U_12
K1 0.0146(2) 0.0136(2) 0.0141(2) -0.00025(18) 0.00281(16) -0.00009(17)
S2 0.0200(3) 0.0231(3) 0.0174(3) -0.0025(2) 0.0018(2) -0.0005(2)
Cl1 0.0225(3) 0.0265(3) 0.0271(3) 0.0064(2) -0.0002(2) 0.0003(2)
S1 0.0193(3) 0.0410(4) 0.0188(3) 0.0001(3) 0.0061(2) -0.0037(2)
Cl2 0.0921(6) 0.0563(5) 0.0203(3) 0.0129(3) 0.0197(3) 0.0494(4)
O7 0.0251(9) 0.0128(7) 0.0150(7) 0.0019(6) 0.0041(6) 0.0040(6)
O2 0.0227(8) 0.0166(8) 0.0161(7) -0.0017(6) 0.0049(6) 0.0028(6)
O5 0.0170(8) 0.0206(8) 0.0236(8) 0.0003(7) 0.0089(6) 0.0000(6)
O3 0.0254(9) 0.0122(7) 0.0211(8) -0.0024(6) 0.0055(6) -0.0013(6)
O6 0.0218(8) 0.0169(7) 0.0198(7) -0.0022(6) 0.0058(6) -0.0022(6)
O4 0.0211(8) 0.0184(8) 0.0238(8) 0.0053(6) 0.0045(6) 0.0039(6)
O1 0.0175(8) 0.0261(8) 0.0193(7) -0.0023(7) 0.0008(6) -0.0002(6)
N1 0.0181(10) 0.0197(9) 0.0211(9) -0.0037(8) 0.0044(7) 0.0005(8)
C11 0.0284(13) 0.0191(11) 0.0134(10) 0.0035(9) 0.0044(9) -0.0024(9)
C2 0.0331(14) 0.0185(11) 0.0221(11) -0.0090(10) 0.0000(10) 0.0050(10)
C12 0.0253(13) 0.0234(12) 0.0146(10) 0.0001(9) 0.0062(9) -0.0043(9)
C9 0.0283(13) 0.0116(10) 0.0341(13) -0.0047(10) 0.0130(10) 0.0003(9)
C3 0.0287(14) 0.0084(10) 0.0457(15) -0.0025(10) 0.0125(11) -0.0007(9)
C10 0.0298(14) 0.0148(11) 0.0300(12) 0.0059(10) 0.0089(10) 0.0064(9)
C7 0.0213(12) 0.0281(12) 0.0235(11) -0.0024(10) 0.0112(9) 0.0032(10)
C6 0.0207(12) 0.0274(12) 0.0185(10) 0.0035(9) 0.0084(9) -0.0040(9)
C1 0.0341(14) 0.0222(12) 0.0173(11) -0.0024(9) 0.0085(9) 0.0106(10)
C8 0.0272(13) 0.0213(12) 0.0214(11) -0.0065(9) 0.0091(9) 0.0017(9)
C4 0.0263(13) 0.0166(11) 0.0412(14) 0.0149(11) 0.0103(11) 0.0052(9)
C5 0.0257(13) 0.0271(12) 0.0222(11) 0.0108(10) 0.0059(9) 0.0002(10)
C13 0.0288(13) 0.0327(13) 0.0154(10) 0.0014(10) 0.0052(9) 0.0052(10)

loop_
_atom_type_symbol
_atom_type_description
_atom_type_scat_dispersion_real
_atom_type_scat_dispersion_imag
_atom_type_scat_source
C C 0.0033 0.0016 'International Tables Vol C Tables 4.2.6.8 and 6.1.1.4'
H H 0.0000 0.0000 'International Tables Vol C Tables 4.2.6.8 and 6.1.1.4'
N N 0.0061 0.0033 'International Tables Vol C Tables 4.2.6.8 and 6.1.1.4'
O O 0.0106 0.0060 'International Tables Vol C Tables 4.2.6.8 and 6.1.1.4'
S S 0.1246 0.1234 'International Tables Vol C Tables 4.2.6.8 and 6.1.1.4'
Cl Cl 0.1484 0.1585 'International Tables Vol C Tables 4.2.6.8 and 6.1.1.4'
K K 0.2009 0.2494 'International Tables Vol C Tables 4.2.6.8 and 6.1.1.4'

loop_
_geom_angle_atom_site_label_1
_geom_angle_atom_site_label_2
_geom_angle_atom_site_label_3
_geom_angle
O1 K1 O3 77.82(4)
O1 K1 O7 84.26(4)
O3 K1 O7 119.43(4)
O1 K1 O5 130.23(4)
O3 K1 O5 118.41(4)
O7 K1 O5 117.22(4)
O1 K1 O2 74.52(4)
O3 K1 O2 59.89(4)
O7 K1 O2 59.61(4)
O5 K1 O2 155.23(5)
O1 K1 O4 115.17(4)
O3 K1 O4 59.37(4)
O7 K1 O4 157.97(5)
O5 K1 O4 59.04(4)
O2 K1 O4 113.56(4)
O1 K1 O6 121.55(4)
O3 K1 O6 158.21(4)
O7 K1 O6 58.54(4)
O5 K1 O6 58.68(4)
O2 K1 O6 112.65(4)
O4 K1 O6 113.40(4)
O1 K1 S1 62.92(3)
O3 K1 S1 108.22(3)
O7 K1 S1 113.58(3)
O5 K1 S1 67.31(3)
O2 K1 S1 137.44(4)
O4 K1 S1 85.78(3)
O6 K1 S1 90.81(3)
O1 K1 Cl1 151.53(3)
O3 K1 Cl1 78.02(3)
O7 K1 Cl1 94.72(3)
O5 K1 Cl1 75.28(3)
O2 K1 Cl1 80.45(3)
O4 K1 Cl1 63.26(3)
O6 K1 Cl1 80.54(3)
S1 K1 Cl1 140.31(2)
N1 S2 S1 113.27(7)
C13 Cl1 K1 105.36(8)
S2 S1 K1 105.32(3)
C10 O7 C11 111.19(15)
C10 O7 K1 120.42(12)
C11 O7 K1 118.23(11)
C12 O2 C1 111.67(17)
C12 O2 K1 109.33(11)
C1 O2 K1 110.75(11)
C7 O5 C6 112.64(16)
C7 O5 K1 119.81(12)
C6 O5 K1 118.12(12)
C3 O3 C2 112.28(16)
C3 O3 K1 119.53(12)
C2 O3 K1 118.03(12)
C8 O6 C9 111.34(16)
C8 O6 K1 106.21(12)
C9 O6 K1 108.86(12)
C4 O4 C5 112.85(16)
C4 O4 K1 105.21(12)
C5 O4 K1 110.02(12)
N1 O1 K1 138.45(13)
O1 N1 S2 119.62(14)
O7 C11 C12 108.95(16)
O7 C11 H11A 109.9
C12 C11 H11A 109.9
O7 C11 H11B 109.9
C12 C11 H11B 109.9
H11A C11 H11B 108.3
O3 C2 C1 108.74(17)
O3 C2 H2A 109.9
C1 C2 H2A 109.9
O3 C2 H2B 109.9
C1 C2 H2B 109.9
H2A C2 H2B 108.3
O2 C12 C11 109.13(18)
O2 C12 H12A 109.9
C11 C12 H12A 109.9
O2 C12 H12B 109.9
C11 C12 H12B 109.9
H12A C12 H12B 108.3
O6 C9 C10 108.86(18)
O6 C9 H9A 109.9
C10 C9 H9A 109.9
O6 C9 H9B 109.9
C10 C9 H9B 109.9
H9A C9 H9B 108.3
O3 C3 C4 108.47(18)
O3 C3 H3A 110.0
C4 C3 H3A 110.0
O3 C3 H3B 110.0
C4 C3 H3B 110.0
H3A C3 H3B 108.4
O7 C10 C9 108.46(17)
O7 C10 H10A 110.0
C9 C10 H10A 110.0
O7 C10 H10B 110.0
C9 C10 H10B 110.0
H10A C10 H10B 108.4
O5 C7 C8 108.51(18)
O5 C7 H7A 110.0
C8 C7 H7A 110.0
O5 C7 H7B 110.0
C8 C7 H7B 110.0
H7A C7 H7B 108.4
O5 C6 C5 107.83(18)
O5 C6 H6A 110.1
C5 C6 H6A 110.1
O5 C6 H6B 110.1
C5 C6 H6B 110.1
H6A C6 H6B 108.5
O2 C1 C2 108.83(19)
O2 C1 H1A 109.9
C2 C1 H1A 109.9
O2 C1 H1B 109.9
C2 C1 H1B 109.9
H1A C1 H1B 108.3
O6 C8 C7 108.84(17)
O6 C8 H8A 109.9
C7 C8 H8A 109.9
O6 C8 H8B 109.9
C7 C8 H8B 109.9
H8A C8 H8B 108.3
O4 C4 C3 108.70(18)
O4 C4 H4A 110.0
C3 C4 H4A 110.0
O4 C4 H4B 110.0
C3 C4 H4B 110.0
H4A C4 H4B 108.3
O4 C5 C6 108.83(17)
O4 C5 H5A 109.9
C6 C5 H5A 109.9
O4 C5 H5B 109.9
C6 C5 H5B 109.9
H5A C5 H5B 108.3
Cl2 C13 Cl1 111.58(12)
Cl2 C13 H13A 109.3
Cl1 C13 H13A 109.3
Cl2 C13 H13B 109.3
Cl1 C13 H13B 109.3
H13A C13 H13B 108.0

loop_
_geom_bond_atom_site_label_1
_geom_bond_atom_site_label_2
_geom_bond_distance
K1 O1 2.7698(16)
K1 O3 2.7750(15)
K1 O7 2.8077(14)
K1 O5 2.8222(15)
K1 O2 2.8546(15)
K1 O4 2.9072(15)
K1 O6 2.9388(15)
K1 S1 3.2013(8)
K1 Cl1 3.2674(8)
S2 N1 1.6689(18)
S2 S1 1.9526(9)
Cl1 C13 1.763(2)
Cl2 C13 1.753(2)
O7 C10 1.420(2)
O7 C11 1.422(2)
O2 C12 1.421(2)
O2 C1 1.425(2)
O5 C7 1.415(3)
O5 C6 1.422(3)
O3 C3 1.422(3)
O3 C2 1.422(2)
O6 C8 1.421(2)
O6 C9 1.428(3)
O4 C4 1.415(3)
O4 C5 1.421(3)
O1 N1 1.247(2)
C11 C12 1.490(3)
C11 H11A 0.9900
C11 H11B 0.9900
C2 C1 1.486(3)
C2 H2A 0.9900
C2 H2B 0.9900
C12 H12A 0.9900
C12 H12B 0.9900
C9 C10 1.493(3)
C9 H9A 0.9900
C9 H9B 0.9900
C3 C4 1.491(3)
C3 H3A 0.9900
C3 H3B 0.9900
C10 H10A 0.9900
C10 H10B 0.9900
C7 C8 1.498(3)
C7 H7A 0.9900
C7 H7B 0.9900
C6 C5 1.493(3)
C6 H6A 0.9900
C6 H6B 0.9900
C1 H1A 0.9900
C1 H1B 0.9900
C8 H8A 0.9900
C8 H8B 0.9900
C4 H4A 0.9900
C4 H4B 0.9900
C5 H5A 0.9900
C5 H5B 0.9900
C13 H13A 0.9900
C13 H13B 0.9900
